data_7002448
loop_
_publ_author_name
'Chen, I-Chun'
'Ho, Shi-Mau'
'Chen, Ya-Chi'
'Lin, Che-Yu'
'Hu, Ching-Han'
'Tu, Cheng-Yi'
'Datta, Amitabha'
'Huang, Jui-Hsien'
'Lin, Chia-Her'

_publ_section_title
;
 Deprotonation and reductive addition reactions of hypervalent
 aluminium dihydride compounds containing substituted pyrrolyl ligands
 with phenols, ketones, and aldehydes
;
_journal_issue 40
_journal_name_full 'Dalton Transactions'
_journal_page_first 8631
_journal_page_last 8643
_journal_paper_doi 10.1039/b908164j
_journal_year 2009
_chemical_formula_sum 'C16 H23 Al Cl2 N4'
_chemical_formula_weight 369.26
_chemical_name_systematic
;
?
;
_space_group_IT_number 14
_symmetry_cell_setting monoclinic
_symmetry_space_group_name_Hall '-P 2yn'
_symmetry_space_group_name_H-M 'P 1 21/n 1'
_atom_sites_solution_hydrogens geom
_atom_sites_solution_primary direct
_atom_sites_solution_secondary difmap
_audit_creation_method SHELXL-97
_cell_angle_alpha 90.00
_cell_angle_beta 110.3530(10)
_cell_angle_gamma 90.00
_cell_formula_units_Z 4
_cell_length_a 13.3892(4)
_cell_length_b 10.8311(4)
_cell_length_c 13.4949(5)
_cell_measurement_reflns_used 9192
_cell_measurement_temperature 150(2)
_cell_measurement_theta_max 28.96
_cell_measurement_theta_min 2.48
_cell_volume 1834.85(11)
_computing_cell_refinement 'Bruker SMART'
_computing_data_collection 'Bruker SMART'
_computing_data_reduction 'Bruker SAINT'
_computing_molecular_graphics 'Bruker SHELXTL'
_computing_publication_material 'Bruker SHELXTL'
_computing_structure_refinement 'SHELXL-97 (Sheldrick, 1997)'
_computing_structure_solution 'SHELXS-97 (Sheldrick, 1990)'
_diffrn_ambient_temperature 150(2)
_diffrn_measured_fraction_theta_full 0.999
_diffrn_measured_fraction_theta_max 0.999
_diffrn_measurement_device_type 'CCD area detector'
_diffrn_measurement_method 'phi and omega scans'
_diffrn_radiation_monochromator graphite
_diffrn_radiation_source 'fine-focus sealed tube'
_diffrn_radiation_type MoK\a
_diffrn_radiation_wavelength 0.71073
_diffrn_reflns_av_R_equivalents 0.0259
_diffrn_reflns_av_sigmaI/netI 0.0158
_diffrn_reflns_limit_h_max 18
_diffrn_reflns_limit_h_min -18
_diffrn_reflns_limit_k_max 14
_diffrn_reflns_limit_k_min -14
_diffrn_reflns_limit_l_max 18
_diffrn_reflns_limit_l_min -18
_diffrn_reflns_number 30689
_diffrn_reflns_theta_full 28.98
_diffrn_reflns_theta_max 28.98
_diffrn_reflns_theta_min 1.85
_exptl_absorpt_coefficient_mu 0.406
_exptl_absorpt_correction_T_max 0.9053
_exptl_absorpt_correction_T_min 0.7643
_exptl_absorpt_correction_type 'Empirical Used SADABS'
_exptl_crystal_colour colorless
_exptl_crystal_density_diffrn 1.337
_exptl_crystal_density_meas 0
_exptl_crystal_density_method 'not measured'
_exptl_crystal_description block
_exptl_crystal_F_000 776
_exptl_crystal_size_max 0.70
_exptl_crystal_size_mid 0.40
_exptl_crystal_size_min 0.25
_refine_diff_density_max 0.758
_refine_diff_density_min -0.658
_refine_diff_density_rms 0.046
_refine_ls_extinction_method none
_refine_ls_goodness_of_fit_ref 1.042
_refine_ls_hydrogen_treatment mixed
_refine_ls_matrix_type full
_refine_ls_number_parameters 220
_refine_ls_number_reflns 4872
_refine_ls_number_restraints 0
_refine_ls_restrained_S_all 1.042
_refine_ls_R_factor_all 0.0372
_refine_ls_R_factor_gt 0.0320
_refine_ls_shift/su_max 0.001
_refine_ls_shift/su_mean 0.000
_refine_ls_structure_factor_coef Fsqd
_refine_ls_weighting_details 'calc w=1/[\s^2^(Fo^2^)+(0.0387P)^2^+0.8896P] where P=(Fo^2^+2Fc^2^)/3'
_refine_ls_weighting_scheme calc
_refine_ls_wR_factor_gt 0.0823
_refine_ls_wR_factor_ref 0.0857
_reflns_number_gt 4305
_reflns_number_total 4872
_reflns_threshold_expression >2sigma(I)
_cod_data_source_file b908164j.txt
_cod_data_source_block ya87am
_cod_depositor_comments
;
The following automatic conversions were performed:
'_symmetry_cell_setting' value 'Monoclinic' changed to 'monoclinic'
according to '/home/saulius/struct/CIF-dictionaries/cif_core.dic'
dictionary named 'cif_core.dic' version 2.4.1 from 2010-06-29.

Automatic conversion script
Id: cif_fix_enum 1527 2010-12-29 10:47:43Z saulius 
;
_cod_original_cell_volume 1834.84(11)
_cod_original_sg_symbol_H-M P2(1)/n
_cod_database_code 7002448

loop_
_symmetry_equiv_pos_as_xyz
'x, y, z'
'-x+1/2, y+1/2, -z+1/2'
'-x, -y, -z'
'x-1/2, -y-1/2, z-1/2'

loop_
_atom_site_label
_atom_site_type_symbol
_atom_site_fract_x
_atom_site_fract_y
_atom_site_fract_z
_atom_site_U_iso_or_equiv
_atom_site_adp_type
_atom_site_occupancy
_atom_site_symmetry_multiplicity
_atom_site_calc_flag
_atom_site_refinement_flags
_atom_site_disorder_assembly
_atom_site_disorder_group
Al1 Al 0.47968(3) 0.05062(3) 0.22996(3) 0.01912(9) Uani 1 1 d . . .
N1 N 0.64294(8) 0.04124(10) 0.22116(8) 0.0238(2) Uani 1 1 d . . .
N2 N 0.55179(8) -0.04311(9) 0.34814(8) 0.0208(2) Uani 1 1 d . . .
N3 N 0.34542(8) -0.03324(9) 0.26804(8) 0.0210(2) Uani 1 1 d . . .
N4 N 0.48240(9) 0.21235(10) 0.27804(8) 0.0230(2) Uani 1 1 d . . .
Cl1 Cl 0.60076(3) 0.39720(3) 0.44516(3) 0.03569(9) Uani 1 1 d . . .
Cl2 Cl 0.36124(4) 0.25927(3) 0.04699(3) 0.04753(12) Uani 1 1 d . . .
C1 C 0.67546(12) 0.15631(15) 0.18201(14) 0.0413(4) Uani 1 1 d . . .
H1A H 0.7459 0.1449 0.1763 0.062 Uiso 1 1 calc R . .
H1B H 0.6785 0.2237 0.2314 0.062 Uiso 1 1 calc R . .
H1C H 0.6236 0.1766 0.1123 0.062 Uiso 1 1 calc R . .
C2 C 0.64328(11) -0.06108(15) 0.14878(11) 0.0332(3) Uani 1 1 d . . .
H2A H 0.5931 -0.0425 0.0778 0.050 Uiso 1 1 calc R . .
H2B H 0.6219 -0.1377 0.1744 0.050 Uiso 1 1 calc R . .
H2C H 0.7151 -0.0708 0.1461 0.050 Uiso 1 1 calc R . .
C3 C 0.71780(10) 0.00996(13) 0.32951(10) 0.0263(3) Uani 1 1 d . . .
H3A H 0.7420 0.0861 0.3716 0.032 Uiso 1 1 calc R . .
H3B H 0.7810 -0.0339 0.3252 0.032 Uiso 1 1 calc R . .
C4 C 0.65816(9) -0.07109(12) 0.37986(9) 0.0225(2) Uani 1 1 d . . .
C5 C 0.67982(10) -0.16592(12) 0.45213(9) 0.0256(2) Uani 1 1 d . . .
H5 H 0.7472 -0.2031 0.4869 0.031 Uiso 1 1 calc R . .
C6 C 0.58119(11) -0.19764(12) 0.46483(10) 0.0258(3) Uani 1 1 d . . .
H6 H 0.5704 -0.2600 0.5096 0.031 Uiso 1 1 calc R . .
C7 C 0.50455(10) -0.11980(11) 0.39913(9) 0.0221(2) Uani 1 1 d . . .
C8 C 0.38877(10) -0.09098(12) 0.37609(10) 0.0254(2) Uani 1 1 d . . .
H8A H 0.3809 -0.0333 0.4298 0.030 Uiso 1 1 calc R . .
H8B H 0.3491 -0.1676 0.3780 0.030 Uiso 1 1 calc R . .
C9 C 0.29935(11) -0.13128(13) 0.18859(11) 0.0314(3) Uani 1 1 d . . .
H9A H 0.2390 -0.1698 0.2020 0.047 Uiso 1 1 calc R . .
H9B H 0.3538 -0.1939 0.1936 0.047 Uiso 1 1 calc R . .
H9C H 0.2748 -0.0950 0.1176 0.047 Uiso 1 1 calc R . .
C10 C 0.26024(11) 0.05593(13) 0.26264(12) 0.0298(3) Uani 1 1 d . . .
H10A H 0.2358 0.0961 0.1932 0.045 Uiso 1 1 calc R . .
H10B H 0.2879 0.1184 0.3179 0.045 Uiso 1 1 calc R . .
H10C H 0.2005 0.0124 0.2732 0.045 Uiso 1 1 calc R . .
C11 C 0.48423(9) 0.33118(11) 0.24370(9) 0.0200(2) Uani 1 1 d . . .
C12 C 0.53531(9) 0.42994(12) 0.31120(10) 0.0227(2) Uani 1 1 d . . .
C13 C 0.53815(10) 0.55050(12) 0.27789(12) 0.0287(3) Uani 1 1 d . . .
H13 H 0.5726 0.6128 0.3275 0.034 Uiso 1 1 calc R . .
C14 C 0.49041(11) 0.57974(13) 0.17177(12) 0.0315(3) Uani 1 1 d . . .
H14 H 0.4934 0.6616 0.1477 0.038 Uiso 1 1 calc R . .
C15 C 0.43836(11) 0.48796(13) 0.10130(11) 0.0298(3) Uani 1 1 d . . .
H15 H 0.4053 0.5067 0.0284 0.036 Uiso 1 1 calc R . .
C16 C 0.43454(10) 0.36862(12) 0.13722(10) 0.0253(2) Uani 1 1 d . . .
H1 H 0.4355(13) 0.0061(16) 0.1198(13) 0.035(4) Uiso 1 1 d . . .
H2 H 0.5089(14) 0.2127(16) 0.3455(14) 0.034(4) Uiso 1 1 d . . .

loop_
_atom_site_aniso_label
_atom_site_aniso_U_11
_atom_site_aniso_U_22
_atom_site_aniso_U_33
_atom_site_aniso_U_23
_atom_site_aniso_U_13
_atom_site_aniso_U_12
Al1 0.02237(17) 0.01634(17) 0.01702(16) -0.00035(12) 0.00481(13) -0.00033(12)
N1 0.0248(5) 0.0243(5) 0.0235(5) 0.0031(4) 0.0097(4) -0.0005(4)
N2 0.0217(5) 0.0211(5) 0.0191(4) 0.0021(4) 0.0064(4) 0.0007(4)
N3 0.0217(4) 0.0167(5) 0.0241(5) -0.0016(4) 0.0073(4) -0.0005(4)
N4 0.0310(5) 0.0183(5) 0.0169(5) -0.0014(4) 0.0050(4) -0.0013(4)
Cl1 0.04059(19) 0.03567(19) 0.02407(16) -0.00828(13) 0.00273(13) -0.00763(14)
Cl2 0.0733(3) 0.02534(17) 0.02324(16) -0.00140(13) -0.00936(16) -0.00169(17)
C1 0.0335(7) 0.0383(8) 0.0571(10) 0.0194(7) 0.0220(7) -0.0006(6)
C2 0.0328(7) 0.0436(8) 0.0246(6) -0.0035(6) 0.0120(5) 0.0070(6)
C3 0.0210(5) 0.0318(7) 0.0240(6) -0.0009(5) 0.0051(4) -0.0025(5)
C4 0.0225(5) 0.0254(6) 0.0180(5) -0.0014(4) 0.0051(4) 0.0020(4)
C5 0.0291(6) 0.0269(6) 0.0190(5) 0.0002(5) 0.0058(5) 0.0074(5)
C6 0.0361(6) 0.0216(6) 0.0209(5) 0.0022(5) 0.0112(5) 0.0047(5)
C7 0.0289(6) 0.0192(5) 0.0197(5) 0.0003(4) 0.0102(5) 0.0004(4)
C8 0.0285(6) 0.0234(6) 0.0275(6) 0.0040(5) 0.0138(5) 0.0007(5)
C9 0.0327(7) 0.0227(6) 0.0365(7) -0.0083(5) 0.0092(6) -0.0085(5)
C10 0.0266(6) 0.0255(6) 0.0382(7) 0.0015(5) 0.0124(5) 0.0048(5)
C11 0.0196(5) 0.0181(5) 0.0225(5) -0.0022(4) 0.0077(4) 0.0010(4)
C12 0.0198(5) 0.0228(6) 0.0249(6) -0.0047(5) 0.0071(4) -0.0010(4)
C13 0.0244(6) 0.0209(6) 0.0419(7) -0.0082(5) 0.0129(5) -0.0047(5)
C14 0.0302(6) 0.0196(6) 0.0478(8) 0.0044(6) 0.0174(6) 0.0001(5)
C15 0.0336(7) 0.0252(6) 0.0307(6) 0.0062(5) 0.0114(5) 0.0052(5)
C16 0.0297(6) 0.0204(6) 0.0231(6) -0.0019(5) 0.0056(5) 0.0015(5)

loop_
_atom_type_symbol
_atom_type_description
_atom_type_scat_dispersion_real
_atom_type_scat_dispersion_imag
_atom_type_scat_source
C C 0.0033 0.0016 'International Tables Vol C Tables 4.2.6.8 and 6.1.1.4'
H H 0.0000 0.0000 'International Tables Vol C Tables 4.2.6.8 and 6.1.1.4'
N N 0.0061 0.0033 'International Tables Vol C Tables 4.2.6.8 and 6.1.1.4'
Al Al 0.0645 0.0514 'International Tables Vol C Tables 4.2.6.8 and 6.1.1.4'
Cl Cl 0.1484 0.1585 'International Tables Vol C Tables 4.2.6.8 and 6.1.1.4'

loop_
_geom_angle_atom_site_label_1
_geom_angle_atom_site_label_2
_geom_angle_atom_site_label_3
_geom_angle
_geom_angle_site_symmetry_1
_geom_angle_site_symmetry_3
_geom_angle_publ_flag
N2 Al1 N4 105.90(5) . . ?
N2 Al1 N3 78.40(4) . . ?
N4 Al1 N3 102.86(5) . . ?
N2 Al1 N1 78.12(4) . . ?
N4 Al1 N1 99.22(5) . . ?
N3 Al1 N1 151.32(4) . . ?
C1 N1 C2 109.10(11) . . ?
C1 N1 C3 111.10(11) . . ?
C2 N1 C3 108.73(10) . . ?
C1 N1 Al1 113.36(8) . . ?
C2 N1 Al1 107.30(8) . . ?
C3 N1 Al1 107.10(7) . . ?
C7 N2 C4 108.72(10) . . ?
C7 N2 Al1 124.93(8) . . ?
C4 N2 Al1 124.30(8) . . ?
C10 N3 C9 108.23(10) . . ?
C10 N3 C8 110.52(10) . . ?
C9 N3 C8 109.04(10) . . ?
C10 N3 Al1 113.16(8) . . ?
C9 N3 Al1 106.94(8) . . ?
C8 N3 Al1 108.82(7) . . ?
C11 N4 Al1 139.91(9) . . ?
N1 C3 C4 107.11(10) . . ?
N2 C4 C5 109.05(11) . . ?
N2 C4 C3 112.85(10) . . ?
C5 C4 C3 138.08(12) . . ?
C4 C5 C6 106.75(11) . . ?
C7 C6 C5 106.64(11) . . ?
N2 C7 C6 108.84(11) . . ?
N2 C7 C8 113.22(10) . . ?
C6 C7 C8 137.71(11) . . ?
C7 C8 N3 107.99(9) . . ?
N4 C11 C16 123.66(11) . . ?
N4 C11 C12 123.55(11) . . ?
C16 C11 C12 112.79(11) . . ?
C13 C12 C11 124.35(12) . . ?
C13 C12 Cl1 117.76(10) . . ?
C11 C12 Cl1 117.88(9) . . ?
C12 C13 C14 119.69(12) . . ?
C15 C14 C13 119.11(12) . . ?
C14 C15 C16 119.98(13) . . ?
C15 C16 C11 124.03(12) . . ?
C15 C16 Cl2 118.08(10) . . ?
C11 C16 Cl2 117.87(10) . . ?

loop_
_geom_bond_atom_site_label_1
_geom_bond_atom_site_label_2
_geom_bond_distance
_geom_bond_site_symmetry_2
_geom_bond_publ_flag
Al1 N2 1.8534(10) . ?
Al1 N4 1.8640(11) . ?
Al1 N3 2.2278(10) . ?
Al1 N1 2.2323(11) . ?
N1 C1 1.4773(17) . ?
N1 C2 1.4783(17) . ?
N1 C3 1.4960(16) . ?
N2 C7 1.3661(15) . ?
N2 C4 1.3709(15) . ?
N3 C10 1.4767(16) . ?
N3 C9 1.4824(16) . ?
N3 C8 1.5052(16) . ?
N4 C11 1.3711(15) . ?
Cl1 C12 1.7492(13) . ?
Cl2 C16 1.7371(13) . ?
C3 C4 1.4992(17) . ?
C4 C5 1.3759(17) . ?
C5 C6 1.4314(18) . ?
C6 C7 1.3846(17) . ?
C7 C8 1.5040(17) . ?
C11 C16 1.4166(17) . ?
C11 C12 1.4172(16) . ?
C12 C13 1.3859(18) . ?
C13 C14 1.387(2) . ?
C14 C15 1.385(2) . ?
C15 C16 1.3877(18) . ?
